data_4516592
loop_
_publ_author_name
'Feng, Juan'
'Zeng, Lihua'
'Chen, Kunyu'
'Fang, Haobin'
'Zhang, Jianyong'
'Chi, Zhenguo'
'Su, Cheng-Yong'

_publ_section_title
;
 Gelation of Luminescent Supramolecular Cages and Transformation to
 Crystals with Trace-Doped-Enhancement Luminescence.
;
_journal_issue 46
_journal_name_full 'Langmuir : the ACS journal of surfaces and colloids'
_journal_page_first 12184
_journal_page_last 12189
_journal_paper_doi 10.1021/acs.langmuir.6b03678
_journal_volume 32
_journal_year 2016
_chemical_formula_sum 'C56 H56 Ag2 I2 P4'
_chemical_formula_weight 1322.42
_space_group_crystal_system monoclinic
_space_group_IT_number 14
_space_group_name_Hall '-P 2yn'
_space_group_name_H-M_alt 'P 1 21/n 1'
_atom_sites_solution_hydrogens geom
_audit_creation_method SHELXL-2014/7
_cell_angle_alpha 90
_cell_angle_beta 99.5900(10)
_cell_angle_gamma 90
_cell_formula_units_Z 2
_cell_length_a 10.19570(10)
_cell_length_b 18.8215(2)
_cell_length_c 13.6849(2)
_cell_measurement_reflns_used 9018
_cell_measurement_temperature 291(2)
_cell_measurement_theta_max 73.7570
_cell_measurement_theta_min 4.0060
_cell_volume 2589.41(5)
_computing_structure_refinement 'SHELXL-2014/7 (Sheldrick, 2014)'
_diffrn_ambient_temperature 291(2)
_diffrn_measured_fraction_theta_full 1.000
_diffrn_measured_fraction_theta_max 0.988
_diffrn_measurement_device_type 'SuperNova, Dual, Cu at zero, Atlas'
_diffrn_radiation_type CuK\a
_diffrn_radiation_wavelength 1.54178
_diffrn_reflns_av_R_equivalents 0.0274
_diffrn_reflns_av_unetI/netI 0.0251
_diffrn_reflns_Laue_measured_fraction_full 1.000
_diffrn_reflns_Laue_measured_fraction_max 0.988
_diffrn_reflns_limit_h_max 10
_diffrn_reflns_limit_h_min -12
_diffrn_reflns_limit_k_max 20
_diffrn_reflns_limit_k_min -23
_diffrn_reflns_limit_l_max 16
_diffrn_reflns_limit_l_min -13
_diffrn_reflns_number 16552
_diffrn_reflns_point_group_measured_fraction_full 1.000
_diffrn_reflns_point_group_measured_fraction_max 0.988
_diffrn_reflns_theta_full 67.679
_diffrn_reflns_theta_max 74.095
_diffrn_reflns_theta_min 4.031
_diffrn_source 'fine-focus sealed tube'
_exptl_absorpt_coefficient_mu 16.868
_exptl_absorpt_correction_T_max 0.2833
_exptl_absorpt_correction_T_min 0.1334
_exptl_absorpt_correction_type multi-scan
_exptl_absorpt_process_details
;
CrysAlisPro, Agilent Technologies,
Version 1.171.37.35 (release 13-08-2014 CrysAlis171 .NET)
(compiled Aug 13 2014,18:06:01)
Empirical absorption correction using spherical harmonics,
 implemented in SCALE3 ABSPACK scaling algorithm.
;
_exptl_crystal_colour 'pale green'
_exptl_crystal_density_diffrn 1.696
_exptl_crystal_density_method 'not measured'
_exptl_crystal_description block
_exptl_crystal_F_000 1304
_exptl_crystal_preparation ', Luminescent'
_exptl_crystal_recrystallization_method 'Re-crystallisation from solvent: CHCl3-MeCN-H2O'
_exptl_crystal_size_max 0.200
_exptl_crystal_size_mid 0.200
_exptl_crystal_size_min 0.100
_refine_diff_density_max 0.533
_refine_diff_density_min -1.164
_refine_diff_density_rms 0.101
_refine_ls_extinction_method none
_refine_ls_goodness_of_fit_ref 1.074
_refine_ls_hydrogen_treatment constr
_refine_ls_matrix_type full
_refine_ls_number_parameters 289
_refine_ls_number_reflns 5202
_refine_ls_number_restraints 0
_refine_ls_restrained_S_all 1.074
_refine_ls_R_factor_all 0.0298
_refine_ls_R_factor_gt 0.0259
_refine_ls_shift/su_max 0.001
_refine_ls_shift/su_mean 0.000
_refine_ls_structure_factor_coef Fsqd
_refine_ls_weighting_details 'w=1/[\s^2^(Fo^2^)+(0.0371P)^2^+1.5384P] where P=(Fo^2^+2Fc^2^)/3'
_refine_ls_weighting_scheme calc
_refine_ls_wR_factor_gt 0.0636
_refine_ls_wR_factor_ref 0.0663
_reflns_Friedel_coverage 0.000
_reflns_number_gt 4751
_reflns_number_total 5202
_reflns_threshold_expression 'I > 2\s(I)'
_cod_data_source_file la6b03678_si_002.cif
_cod_data_source_block 1
_cod_original_sg_symbol_H-M 'P 21/n'
_cod_database_code 4516592
_shelx_shelxl_version_number 2014/7
_shelx_space_group_comment
;
The symmetry employed for this shelxl refinement is uniquely defined
by the following loop, which should always be used as a source of
symmetry information in preference to the above space-group names.
They are only intended as comments.
;
_shelx_estimated_absorpt_t_min 0.133
_shelx_estimated_absorpt_t_max 0.283

loop_
_space_group_symop_operation_xyz
'x, y, z'
'-x+1/2, y+1/2, -z+1/2'
'-x, -y, -z'
'x-1/2, -y-1/2, z-1/2'

loop_
_atom_site_label
_atom_site_type_symbol
_atom_site_fract_x
_atom_site_fract_y
_atom_site_fract_z
_atom_site_U_iso_or_equiv
_atom_site_adp_type
_atom_site_occupancy
_atom_site_site_symmetry_order
_atom_site_calc_flag
_atom_site_refinement_flags_posn
_atom_site_refinement_flags_adp
Ag1 Ag 0.47855(2) 0.48344(2) 0.37463(2) 0.01583(6) Uani 1 1 d . .
I2 I 0.40125(2) 0.38958(2) 0.52498(2) 0.01969(6) Uani 1 1 d . .
P1 P 0.25139(7) 0.51758(4) 0.29772(5) 0.01402(14) Uani 1 1 d . .
P2 P 0.33265(7) 0.55546(4) 0.70254(5) 0.01417(14) Uani 1 1 d . .
C1 C 0.1462(3) 0.54062(16) 0.3900(2) 0.0181(6) Uani 1 1 d . .
H1A H 0.0591 0.5551 0.3560 0.022 Uiso 1 1 calc R U
H1B H 0.1348 0.4990 0.4294 0.022 Uiso 1 1 calc R U
C2 C 0.2067(3) 0.60057(16) 0.4583(2) 0.0184(6) Uani 1 1 d . .
H2A H 0.2034 0.6442 0.4202 0.022 Uiso 1 1 calc R U
H2B H 0.2995 0.5897 0.4822 0.022 Uiso 1 1 calc R U
C3 C 0.1361(3) 0.61267(16) 0.5475(2) 0.0213(6) Uani 1 1 d . .
H3A H 0.1630 0.6586 0.5762 0.026 Uiso 1 1 calc R U
H3B H 0.0410 0.6146 0.5240 0.026 Uiso 1 1 calc R U
C4 C 0.1631(3) 0.55642(17) 0.6293(2) 0.0182(6) Uani 1 1 d . .
H4A H 0.1454 0.5100 0.5991 0.022 Uiso 1 1 calc R U
H4B H 0.1003 0.5635 0.6744 0.022 Uiso 1 1 calc R U
C5 C 0.1545(3) 0.44888(16) 0.2223(2) 0.0162(6) Uani 1 1 d . .
C6 C 0.1860(3) 0.37792(17) 0.2465(2) 0.0210(6) Uani 1 1 d . .
H6A H 0.2508 0.3675 0.3008 0.025 Uiso 1 1 calc R U
C7 C 0.1214(3) 0.32299(18) 0.1902(2) 0.0251(7) Uani 1 1 d . .
H7A H 0.1428 0.2760 0.2071 0.030 Uiso 1 1 calc R U
C8 C 0.0250(3) 0.33823(19) 0.1087(2) 0.0248(7) Uani 1 1 d . .
H8A H -0.0166 0.3016 0.0697 0.030 Uiso 1 1 calc R U
C9 C -0.0092(3) 0.4083(2) 0.0856(2) 0.0258(7) Uani 1 1 d . .
H9A H -0.0754 0.4185 0.0320 0.031 Uiso 1 1 calc R U
C10 C 0.0545(3) 0.46308(18) 0.1418(2) 0.0219(6) Uani 1 1 d . .
H10A H 0.0305 0.5099 0.1259 0.026 Uiso 1 1 calc R U
C11 C 0.2460(3) 0.59524(16) 0.2178(2) 0.0175(6) Uani 1 1 d . .
C12 C 0.3568(3) 0.60825(17) 0.1735(2) 0.0228(7) Uani 1 1 d . .
H12A H 0.4293 0.5777 0.1854 0.027 Uiso 1 1 calc R U
C13 C 0.3604(4) 0.66662(19) 0.1114(2) 0.0298(7) Uani 1 1 d . .
H13A H 0.4346 0.6747 0.0817 0.036 Uiso 1 1 calc R U
C14 C 0.2534(4) 0.71250(17) 0.0942(2) 0.0276(7) Uani 1 1 d . .
H14A H 0.2553 0.7512 0.0523 0.033 Uiso 1 1 calc R U
C15 C 0.1441(4) 0.70116(18) 0.1388(2) 0.0268(7) Uani 1 1 d . .
H15A H 0.0734 0.7330 0.1285 0.032 Uiso 1 1 calc R U
C16 C 0.1386(3) 0.64212(17) 0.1992(2) 0.0213(6) Uani 1 1 d . .
H16A H 0.0631 0.6339 0.2274 0.026 Uiso 1 1 calc R U
C17 C 0.3519(3) 0.64161(15) 0.7635(2) 0.0178(6) Uani 1 1 d . .
C18 C 0.4803(4) 0.66430(18) 0.8006(2) 0.0262(7) Uani 1 1 d . .
H18A H 0.5527 0.6371 0.7898 0.031 Uiso 1 1 calc R U
C19 C 0.5012(4) 0.7275(2) 0.8538(3) 0.0353(8) Uani 1 1 d . .
H19A H 0.5872 0.7420 0.8796 0.042 Uiso 1 1 calc R U
C20 C 0.3943(4) 0.76847(18) 0.8681(2) 0.0348(9) Uani 1 1 d . .
H20A H 0.4083 0.8109 0.9032 0.042 Uiso 1 1 calc R U
C21 C 0.2668(4) 0.74711(18) 0.8309(2) 0.0308(8) Uani 1 1 d . .
H21A H 0.1949 0.7753 0.8402 0.037 Uiso 1 1 calc R U
C22 C 0.2453(4) 0.68344(17) 0.7793(2) 0.0234(7) Uani 1 1 d . .
H22A H 0.1589 0.6687 0.7553 0.028 Uiso 1 1 calc R U
C23 C 0.3070(3) 0.49543(16) 0.8037(2) 0.0168(6) Uani 1 1 d . .
C24 C 0.3332(4) 0.51625(18) 0.9024(2) 0.0265(7) Uani 1 1 d . .
H24A H 0.3616 0.5623 0.9189 0.032 Uiso 1 1 calc R U
C25 C 0.3168(4) 0.4678(2) 0.9770(2) 0.0325(8) Uani 1 1 d . .
H25A H 0.3359 0.4816 1.0431 0.039 Uiso 1 1 calc R U
C26 C 0.2728(4) 0.40026(19) 0.9533(2) 0.0287(7) Uani 1 1 d . .
H26A H 0.2606 0.3688 1.0033 0.034 Uiso 1 1 calc R U
C27 C 0.2465(4) 0.37858(19) 0.8559(3) 0.0301(8) Uani 1 1 d . .
H27A H 0.2171 0.3326 0.8400 0.036 Uiso 1 1 calc R U
C28 C 0.2643(3) 0.42646(18) 0.7810(2) 0.0239(7) Uani 1 1 d . .
H28A H 0.2473 0.4119 0.7152 0.029 Uiso 1 1 calc R U

loop_
_atom_site_aniso_label
_atom_site_aniso_U_11
_atom_site_aniso_U_22
_atom_site_aniso_U_33
_atom_site_aniso_U_23
_atom_site_aniso_U_13
_atom_site_aniso_U_12
Ag1 0.01638(11) 0.01929(11) 0.01212(10) 0.00038(7) 0.00327(7) 0.00083(7)
I2 0.02908(12) 0.01886(10) 0.01141(9) 0.00000(6) 0.00418(7) -0.00877(7)
P1 0.0161(3) 0.0173(3) 0.0082(3) 0.0006(2) 0.0009(3) 0.0007(3)
P2 0.0167(4) 0.0177(3) 0.0088(3) -0.0010(2) 0.0042(3) -0.0002(3)
C1 0.0192(15) 0.0247(15) 0.0106(13) -0.0002(11) 0.0032(11) -0.0005(12)
C2 0.0232(16) 0.0201(14) 0.0113(13) 0.0014(11) 0.0013(11) 0.0029(12)
C3 0.0252(16) 0.0249(15) 0.0137(14) -0.0012(11) 0.0031(12) 0.0088(12)
C4 0.0152(14) 0.0263(15) 0.0132(13) -0.0011(11) 0.0030(11) -0.0001(12)
C5 0.0163(14) 0.0223(14) 0.0103(12) -0.0006(10) 0.0032(10) -0.0010(11)
C6 0.0223(16) 0.0239(15) 0.0152(14) -0.0002(11) -0.0018(12) 0.0003(12)
C7 0.0296(18) 0.0229(15) 0.0220(15) 0.0005(12) 0.0017(13) -0.0030(13)
C8 0.0279(17) 0.0318(17) 0.0144(14) -0.0057(12) 0.0023(12) -0.0076(14)
C9 0.0235(16) 0.0405(19) 0.0112(14) 0.0029(13) -0.0034(12) -0.0029(14)
C10 0.0238(16) 0.0249(15) 0.0160(14) 0.0026(12) -0.0002(12) 0.0021(13)
C11 0.0238(16) 0.0183(13) 0.0095(12) -0.0003(10) 0.0004(11) 0.0010(12)
C12 0.0266(17) 0.0232(15) 0.0197(15) 0.0021(12) 0.0073(13) 0.0037(13)
C13 0.038(2) 0.0313(18) 0.0220(16) 0.0060(14) 0.0098(14) -0.0009(15)
C14 0.047(2) 0.0196(15) 0.0156(14) 0.0037(12) 0.0022(14) 0.0004(14)
C15 0.037(2) 0.0249(16) 0.0158(14) 0.0016(12) -0.0025(13) 0.0103(14)
C16 0.0247(16) 0.0247(15) 0.0135(13) -0.0010(11) 0.0007(11) 0.0043(13)
C17 0.0257(16) 0.0176(14) 0.0117(13) 0.0022(11) 0.0075(11) -0.0001(12)
C18 0.0284(18) 0.0253(16) 0.0250(16) -0.0030(13) 0.0054(13) -0.0072(14)
C19 0.042(2) 0.0287(18) 0.0332(19) -0.0029(15) 0.0001(16) -0.0150(16)
C20 0.067(3) 0.0190(16) 0.0193(16) -0.0045(13) 0.0092(16) -0.0077(16)
C21 0.049(2) 0.0216(16) 0.0254(17) -0.0040(13) 0.0155(15) 0.0033(15)
C22 0.0320(18) 0.0230(15) 0.0170(14) -0.0036(12) 0.0090(12) 0.0001(13)
C23 0.0170(14) 0.0235(14) 0.0107(13) 0.0002(11) 0.0049(10) 0.0020(12)
C24 0.035(2) 0.0296(17) 0.0145(15) -0.0003(12) 0.0027(13) -0.0030(14)
C25 0.050(2) 0.0392(19) 0.0097(14) 0.0024(13) 0.0083(14) 0.0001(17)
C26 0.036(2) 0.0312(17) 0.0218(16) 0.0121(13) 0.0123(14) 0.0045(15)
C27 0.041(2) 0.0261(17) 0.0252(17) 0.0037(14) 0.0117(15) -0.0059(15)
C28 0.0328(18) 0.0247(15) 0.0151(14) 0.0004(12) 0.0071(12) -0.0038(13)

loop_
_atom_type_symbol
_atom_type_description
_atom_type_scat_dispersion_real
_atom_type_scat_dispersion_imag
_atom_type_scat_source
C C 0.0181 0.0091 'International Tables Vol C Tables 4.2.6.8 and 6.1.1.4'
H H 0.0000 0.0000 'International Tables Vol C Tables 4.2.6.8 and 6.1.1.4'
P P 0.2955 0.4335 'International Tables Vol C Tables 4.2.6.8 and 6.1.1.4'
Ag Ag 0.1306 4.2820 'International Tables Vol C Tables 4.2.6.8 and 6.1.1.4'
I I -0.3257 6.8362 'International Tables Vol C Tables 4.2.6.8 and 6.1.1.4'

loop_
_geom_angle_atom_site_label_1
_geom_angle_atom_site_label_2
_geom_angle_atom_site_label_3
_geom_angle
_geom_angle_site_symmetry_1
_geom_angle_site_symmetry_3
P2 Ag1 P1 129.95(2) 3_666 .
P2 Ag1 I2 116.472(18) 3_666 .
P1 Ag1 I2 96.543(18) . .
P2 Ag1 I2 98.542(18) 3_666 3_666
P1 Ag1 I2 106.156(18) . 3_666
I2 Ag1 I2 107.759(7) . 3_666
Ag1 I2 Ag1 72.240(7) . 3_666
C11 P1 C5 105.55(13) . .
C11 P1 C1 105.11(14) . .
C5 P1 C1 103.35(13) . .
C11 P1 Ag1 113.44(10) . .
C5 P1 Ag1 115.83(10) . .
C1 P1 Ag1 112.48(10) . .
C17 P2 C23 102.74(13) . .
C17 P2 C4 105.05(14) . .
C23 P2 C4 100.20(14) . .
C17 P2 Ag1 115.49(10) . 3_666
C23 P2 Ag1 111.12(10) . 3_666
C4 P2 Ag1 119.91(9) . 3_666
C2 C1 P1 111.8(2) . .
C2 C1 H1A 109.2 . .
P1 C1 H1A 109.2 . .
C2 C1 H1B 109.2 . .
P1 C1 H1B 109.2 . .
H1A C1 H1B 107.9 . .
C1 C2 C3 113.7(3) . .
C1 C2 H2A 108.8 . .
C3 C2 H2A 108.8 . .
C1 C2 H2B 108.8 . .
C3 C2 H2B 108.8 . .
H2A C2 H2B 107.7 . .
C4 C3 C2 115.3(2) . .
C4 C3 H3A 108.4 . .
C2 C3 H3A 108.4 . .
C4 C3 H3B 108.4 . .
C2 C3 H3B 108.4 . .
H3A C3 H3B 107.5 . .
C3 C4 P2 116.2(2) . .
C3 C4 H4A 108.2 . .
P2 C4 H4A 108.2 . .
C3 C4 H4B 108.2 . .
P2 C4 H4B 108.2 . .
H4A C4 H4B 107.4 . .
C10 C5 C6 118.5(3) . .
C10 C5 P1 124.2(2) . .
C6 C5 P1 117.3(2) . .
C7 C6 C5 120.7(3) . .
C7 C6 H6A 119.6 . .
C5 C6 H6A 119.6 . .
C6 C7 C8 119.9(3) . .
C6 C7 H7A 120.0 . .
C8 C7 H7A 120.0 . .
C9 C8 C7 119.8(3) . .
C9 C8 H8A 120.1 . .
C7 C8 H8A 120.1 . .
C10 C9 C8 120.3(3) . .
C10 C9 H9A 119.8 . .
C8 C9 H9A 119.8 . .
C9 C10 C5 120.7(3) . .
C9 C10 H10A 119.7 . .
C5 C10 H10A 119.7 . .
C12 C11 C16 118.6(3) . .
C12 C11 P1 117.3(2) . .
C16 C11 P1 124.1(2) . .
C11 C12 C13 120.7(3) . .
C11 C12 H12A 119.6 . .
C13 C12 H12A 119.6 . .
C14 C13 C12 119.8(3) . .
C14 C13 H13A 120.1 . .
C12 C13 H13A 120.1 . .
C15 C14 C13 120.2(3) . .
C15 C14 H14A 119.9 . .
C13 C14 H14A 119.9 . .
C14 C15 C16 120.3(3) . .
C14 C15 H15A 119.9 . .
C16 C15 H15A 119.9 . .
C15 C16 C11 120.3(3) . .
C15 C16 H16A 119.9 . .
C11 C16 H16A 119.9 . .
C22 C17 C18 118.9(3) . .
C22 C17 P2 123.4(2) . .
C18 C17 P2 117.7(2) . .
C17 C18 C19 120.4(3) . .
C17 C18 H18A 119.8 . .
C19 C18 H18A 119.8 . .
C20 C19 C18 119.8(4) . .
C20 C19 H19A 120.1 . .
C18 C19 H19A 120.1 . .
C21 C20 C19 120.4(3) . .
C21 C20 H20A 119.8 . .
C19 C20 H20A 119.8 . .
C20 C21 C22 120.0(3) . .
C20 C21 H21A 120.0 . .
C22 C21 H21A 120.0 . .
C17 C22 C21 120.5(3) . .
C17 C22 H22A 119.8 . .
C21 C22 H22A 119.8 . .
C28 C23 C24 118.9(3) . .
C28 C23 P2 119.0(2) . .
C24 C23 P2 122.0(2) . .
C23 C24 C25 119.9(3) . .
C23 C24 H24A 120.0 . .
C25 C24 H24A 120.0 . .
C26 C25 C24 120.4(3) . .
C26 C25 H25A 119.8 . .
C24 C25 H25A 119.8 . .
C25 C26 C27 120.5(3) . .
C25 C26 H26A 119.7 . .
C27 C26 H26A 119.7 . .
C26 C27 C28 119.3(3) . .
C26 C27 H27A 120.3 . .
C28 C27 H27A 120.3 . .
C23 C28 C27 120.9(3) . .
C23 C28 H28A 119.6 . .
C27 C28 H28A 119.6 . .

loop_
_geom_bond_atom_site_label_1
_geom_bond_atom_site_label_2
_geom_bond_distance
_geom_bond_site_symmetry_2
Ag1 P2 2.4565(7) 3_666
Ag1 P1 2.4642(8) .
Ag1 I2 2.9182(3) .
Ag1 I2 2.9224(3) 3_666
I2 Ag1 2.9224(3) 3_666
P1 C11 1.821(3) .
P1 C5 1.836(3) .
P1 C1 1.839(3) .
P2 C17 1.819(3) .
P2 C23 1.839(3) .
P2 C4 1.848(3) .
P2 Ag1 2.4565(7) 3_666
C1 C2 1.528(4) .
C1 H1A 0.9700 .
C1 H1B 0.9700 .
C2 C3 1.535(4) .
C2 H2A 0.9700 .
C2 H2B 0.9700 .
C3 C4 1.531(4) .
C3 H3A 0.9700 .
C3 H3B 0.9700 .
C4 H4A 0.9700 .
C4 H4B 0.9700 .
C5 C10 1.397(4) .
C5 C6 1.400(4) .
C6 C7 1.388(4) .
C6 H6A 0.9300 .
C7 C8 1.389(5) .
C7 H7A 0.9300 .
C8 C9 1.388(5) .
C8 H8A 0.9300 .
C9 C10 1.382(5) .
C9 H9A 0.9300 .
C10 H10A 0.9300 .
C11 C12 1.389(4) .
C11 C16 1.396(4) .
C12 C13 1.393(4) .
C12 H12A 0.9300 .
C13 C14 1.381(5) .
C13 H13A 0.9300 .
C14 C15 1.373(5) .
C14 H14A 0.9300 .
C15 C16 1.392(4) .
C15 H15A 0.9300 .
C16 H16A 0.9300 .
C17 C22 1.388(4) .
C17 C18 1.391(5) .
C18 C19 1.392(5) .
C18 H18A 0.9300 .
C19 C20 1.376(6) .
C19 H19A 0.9300 .
C20 C21 1.375(6) .
C20 H20A 0.9300 .
C21 C22 1.389(5) .
C21 H21A 0.9300 .
C22 H22A 0.9300 .
C23 C28 1.388(4) .
C23 C24 1.389(4) .
C24 C25 1.399(5) .
C24 H24A 0.9300 .
C25 C26 1.370(5) .
C25 H25A 0.9300 .
C26 C27 1.377(5) .
C26 H26A 0.9300 .
C27 C28 1.399(4) .
C27 H27A 0.9300 .
C28 H28A 0.9300 .

loop_
_geom_torsion_atom_site_label_1
_geom_torsion_atom_site_label_2
_geom_torsion_atom_site_label_3
_geom_torsion_atom_site_label_4
_geom_torsion
_geom_torsion_site_symmetry_1
C11 P1 C1 C2 -66.8(2) .
C5 P1 C1 C2 -177.2(2) .
Ag1 P1 C1 C2 57.1(2) .
P1 C1 C2 C3 -169.7(2) .
C1 C2 C3 C4 73.8(3) .
C2 C3 C4 P2 69.9(3) .
C17 P2 C4 C3 62.3(2) .
C23 P2 C4 C3 168.5(2) .
Ag1 P2 C4 C3 -69.7(2) 3_666
C11 P1 C5 C10 -24.8(3) .
C1 P1 C5 C10 85.3(3) .
Ag1 P1 C5 C10 -151.3(2) .
C11 P1 C5 C6 153.6(2) .
C1 P1 C5 C6 -96.2(2) .
Ag1 P1 C5 C6 27.2(3) .
C10 C5 C6 C7 1.6(5) .
P1 C5 C6 C7 -177.0(2) .
C5 C6 C7 C8 0.3(5) .
C6 C7 C8 C9 -1.9(5) .
C7 C8 C9 C10 1.6(5) .
C8 C9 C10 C5 0.3(5) .
C6 C5 C10 C9 -1.9(4) .
P1 C5 C10 C9 176.6(2) .
C5 P1 C11 C12 -100.5(3) .
C1 P1 C11 C12 150.6(2) .
Ag1 P1 C11 C12 27.3(3) .
C5 P1 C11 C16 79.9(3) .
C1 P1 C11 C16 -28.9(3) .
Ag1 P1 C11 C16 -152.2(2) .
C16 C11 C12 C13 -0.4(5) .
P1 C11 C12 C13 -179.9(3) .
C11 C12 C13 C14 0.6(5) .
C12 C13 C14 C15 0.6(5) .
C13 C14 C15 C16 -2.0(5) .
C14 C15 C16 C11 2.2(5) .
C12 C11 C16 C15 -1.0(4) .
P1 C11 C16 C15 178.6(2) .
C23 P2 C17 C22 -82.7(3) .
C4 P2 C17 C22 21.7(3) .
Ag1 P2 C17 C22 156.2(2) 3_666
C23 P2 C17 C18 93.6(3) .
C4 P2 C17 C18 -162.0(2) .
Ag1 P2 C17 C18 -27.5(3) 3_666
C22 C17 C18 C19 0.8(5) .
P2 C17 C18 C19 -175.7(3) .
C17 C18 C19 C20 -1.3(5) .
C18 C19 C20 C21 0.5(6) .
C19 C20 C21 C22 0.7(5) .
C18 C17 C22 C21 0.4(5) .
P2 C17 C22 C21 176.7(2) .
C20 C21 C22 C17 -1.2(5) .
C17 P2 C23 C28 168.3(3) .
C4 P2 C23 C28 60.1(3) .
Ag1 P2 C23 C28 -67.6(3) 3_666
C17 P2 C23 C24 -13.8(3) .
C4 P2 C23 C24 -122.0(3) .
Ag1 P2 C23 C24 110.3(3) 3_666
C28 C23 C24 C25 0.2(5) .
P2 C23 C24 C25 -177.6(3) .
C23 C24 C25 C26 -1.2(6) .
C24 C25 C26 C27 1.2(6) .
C25 C26 C27 C28 -0.4(6) .
C24 C23 C28 C27 0.6(5) .
P2 C23 C28 C27 178.5(3) .
C26 C27 C28 C23 -0.5(6) .
